data_7132456
loop_
_publ_author_name
'Litle, Elishua D.'
'Gabba&#xef;, Fran&#xe7;ois P'

_publ_section_title
;
 Double axial stabilization of a carbenium ion <i>via</i> convergent
 P&#xe001;O &#x2192; C<sup>+</sup> tetrel bonding.
;
_journal_issue 6
_journal_name_full 'Chemical communications (Cambridge, England)'
_journal_page_first 690
_journal_page_last 693
_journal_paper_doi 10.1039/d3cc04729f
_journal_volume 60
_journal_year 2024
_chemical_formula_moiety 'C33 H30 N O2 P'
_chemical_formula_sum 'C33 H30 N O2 P'
_chemical_formula_weight 503.55
_space_group_crystal_system monoclinic
_space_group_IT_number 14
_space_group_name_Hall '-P 2ybc'
_space_group_name_H-M_alt 'P 1 21/c 1'
_atom_sites_solution_hydrogens geom
_audit_creation_date 2023-08-17
_audit_creation_method
;
Olex2 1.5
(compiled 2021.12.09 svn.r5202d8cf for OlexSys, GUI svn.r6439)
;
_audit_update_record
;
2023-09-20 deposited with the CCDC.	2023-12-08 downloaded from the CCDC.
;
_cell_angle_alpha 90
_cell_angle_beta 92.104(2)
_cell_angle_gamma 90
_cell_formula_units_Z 4
_cell_length_a 15.3105(10)
_cell_length_b 10.7158(8)
_cell_length_c 15.7073(11)
_cell_measurement_reflns_used 9943
_cell_measurement_temperature 293(2)
_cell_measurement_theta_max 30.549
_cell_measurement_theta_min 2.301
_cell_volume 2575.3(3)
_computing_cell_refinement 'SAINT V8.40B (?, 2016)'
_computing_data_reduction 'SAINT V8.40B (?, 2016)'
_computing_molecular_graphics 'Olex2 1.5 (Dolomanov et al., 2009)'
_computing_publication_material 'Olex2 1.5 (Dolomanov et al., 2009)'
_computing_structure_refinement 'SHELXL 2014/7 (Sheldrick, 2015)'
_diffrn_ambient_temperature 293(2)
_diffrn_measured_fraction_theta_full 0.999
_diffrn_measured_fraction_theta_max 0.999
_diffrn_measurement_device_type 'Bruker APEX-II CCD'
_diffrn_radiation_type MoK\a
_diffrn_radiation_wavelength 0.71073
_diffrn_reflns_av_R_equivalents 0.0426
_diffrn_reflns_av_unetI/netI 0.0256
_diffrn_reflns_Laue_measured_fraction_full 0.999
_diffrn_reflns_Laue_measured_fraction_max 0.999
_diffrn_reflns_limit_h_max 19
_diffrn_reflns_limit_h_min -19
_diffrn_reflns_limit_k_max 13
_diffrn_reflns_limit_k_min -13
_diffrn_reflns_limit_l_max 20
_diffrn_reflns_limit_l_min -20
_diffrn_reflns_number 40373
_diffrn_reflns_point_group_measured_fraction_full 0.999
_diffrn_reflns_point_group_measured_fraction_max 0.999
_diffrn_reflns_theta_full 25.242
_diffrn_reflns_theta_max 27.486
_diffrn_reflns_theta_min 2.301
_diffrn_source_current 1.0
_diffrn_source_power 0.05
_diffrn_source_voltage 50.0
_exptl_absorpt_coefficient_mu 0.139
_exptl_absorpt_correction_T_max 0.7461
_exptl_absorpt_correction_T_min 0.6915
_exptl_absorpt_correction_type multi-scan
_exptl_absorpt_process_details
;
SADABS-2016/2 (Bruker,2016/2) was used for absorption correction.
wR2(int) was 0.1012 before and 0.0536 after correction.
The Ratio of minimum to maximum transmission is 0.9268.
The \l/2 correction factor is Not present.
;
_exptl_crystal_colour colourless
_exptl_crystal_colour_primary colourless
_exptl_crystal_density_diffrn 1.299
_exptl_crystal_description block
_exptl_crystal_F_000 1064
_exptl_crystal_size_max 0.326
_exptl_crystal_size_mid 0.12
_exptl_crystal_size_min 0.11
_refine_diff_density_max 0.564
_refine_diff_density_min -0.535
_refine_diff_density_rms 0.057
_refine_ls_extinction_method none
_refine_ls_goodness_of_fit_ref 1.121
_refine_ls_hydrogen_treatment constr
_refine_ls_matrix_type full
_refine_ls_number_parameters 337
_refine_ls_number_reflns 5895
_refine_ls_number_restraints 0
_refine_ls_restrained_S_all 1.121
_refine_ls_R_factor_all 0.0631
_refine_ls_R_factor_gt 0.0544
_refine_ls_shift/su_max 0.001
_refine_ls_shift/su_mean 0.000
_refine_ls_structure_factor_coef Fsqd
_refine_ls_weighting_details 'w=1/[\s^2^(Fo^2^)+(0.0475P)^2^+2.9441P] where P=(Fo^2^+2Fc^2^)/3'
_refine_ls_weighting_scheme calc
_refine_ls_wR_factor_gt 0.1326
_refine_ls_wR_factor_ref 0.1371
_reflns_Friedel_coverage 0.000
_reflns_number_gt 5100
_reflns_number_total 5895
_reflns_threshold_expression 'I > 2\s(I)'
_cod_data_source_file d3cc04729f2.cif
_cod_data_source_block eli170_0ma_a_a
_cod_depositor_comments 'Adding full bibliography for 7132454--7132458.cif.'
_cod_database_code 7132456
_shelx_shelxl_version_number 2014/7
_shelx_space_group_comment
;
The symmetry employed for this shelxl refinement is uniquely defined
by the following loop, which should always be used as a source of
symmetry information in preference to the above space-group names.
They are only intended as comments.
;
_shelx_estimated_absorpt_t_max 0.985
_shelx_estimated_absorpt_t_min 0.956
_olex2_refinement_description
;
1. Fixed Uiso
 At 1.2 times of:
  All C(H) groups
 At 1.5 times of:
  All C(H,H,H) groups, All O(H) groups
2.a Aromatic/amide H refined with riding coordinates:
 C3(H3), C6(H6), C4(H4), C21(H21), C25(H25), C5(H5), C12(H12), C22(H22),
 C24(H24), C14(H14), C33(H33), C18(H18), C29(H29), C8(H8), C11(H11), C30(H30),
 C32(H32), C31(H31), C15(H15), C16(H16), C9(H9), C17(H17), C10(H10)
2.b Idealised Me refined as rotating group:
 C26(H26A,H26B,H26C), C27(H27A,H27B,H27C)
2.c Idealised tetrahedral OH refined as rotating group:
 O2(H2)
;
_olex2_submission_special_instructions 'No special instructions were received'

loop_
_space_group_symop_operation_xyz
'x, y, z'
'-x, y+1/2, -z+1/2'
'-x, -y, -z'
'x, -y-1/2, z-1/2'

loop_
_atom_site_label
_atom_site_type_symbol
_atom_site_fract_x
_atom_site_fract_y
_atom_site_fract_z
_atom_site_U_iso_or_equiv
_atom_site_adp_type
_atom_site_occupancy
_atom_site_site_symmetry_order
_atom_site_calc_flag
_atom_site_refinement_flags_posn
_atom_site_refinement_flags_adp
_atom_site_refinement_flags_occupancy
_atom_site_disorder_assembly
_atom_site_disorder_group
P1 P 0.83159(3) 0.25418(5) 0.45807(3) 0.01994(13) Uani 1 1 d . . . . .
O2 O 0.73576(9) 0.19567(14) 0.64167(9) 0.0220(3) Uani 1 1 d . . . . .
H2 H 0.7836 0.2074 0.6211 0.033 Uiso 1 1 calc R U . . .
O1 O 0.87183(9) 0.24143(14) 0.54612(9) 0.0244(3) Uani 1 1 d . . . . .
C19 C 0.67077(11) 0.26568(17) 0.59506(11) 0.0135(3) Uani 1 1 d . . . . .
N1 N 0.74454(13) 0.79176(18) 0.58850(14) 0.0329(5) Uani 1 1 d . . . . .
C2 C 0.65398(13) 0.20326(17) 0.50566(12) 0.0181(4) Uani 1 1 d . . . . .
C3 C 0.57260(13) 0.15158(19) 0.48372(13) 0.0213(4) Uani 1 1 d . . . . .
H3 H 0.5280 0.1581 0.5221 0.026 Uiso 1 1 calc R U . . .
C20 C 0.69431(12) 0.40262(18) 0.58686(12) 0.0184(4) Uani 1 1 d . . . . .
C6 C 0.70177(14) 0.1315(2) 0.36840(13) 0.0235(4) Uani 1 1 d . . . . .
H6 H 0.7454 0.1250 0.3289 0.028 Uiso 1 1 calc R U . . .
C4 C 0.55562(13) 0.09067(19) 0.40664(13) 0.0227(4) Uani 1 1 d . . . . .
H4 H 0.5005 0.0574 0.3943 0.027 Uiso 1 1 calc R U . . .
C21 C 0.65604(13) 0.48077(19) 0.52538(13) 0.0213(4) Uani 1 1 d . . . . .
H21 H 0.6182 0.4469 0.4839 0.026 Uiso 1 1 calc R U . . .
C28 C 0.58710(13) 0.25511(18) 0.64922(12) 0.0191(4) Uani 1 1 d . . . . .
C1 C 0.72058(13) 0.19311(18) 0.44556(12) 0.0195(4) Uani 1 1 d . . . . .
C25 C 0.75254(13) 0.4570(2) 0.64637(12) 0.0214(4) Uani 1 1 d . . . . .
H25 H 0.7798 0.4068 0.6877 0.026 Uiso 1 1 calc R U . . .
C5 C 0.62033(14) 0.0798(2) 0.34876(13) 0.0242(4) Uani 1 1 d . . . . .
H5 H 0.6098 0.0385 0.2973 0.029 Uiso 1 1 calc R U . . .
C7 C 0.89484(13) 0.1652(2) 0.38343(13) 0.0216(4) Uani 1 1 d . . . . .
C12 C 0.90794(13) 0.2044(2) 0.30000(13) 0.0233(4) Uani 1 1 d . . . . .
H12 H 0.8850 0.2803 0.2811 0.028 Uiso 1 1 calc R U . . .
C23 C 0.73030(14) 0.66251(19) 0.58540(14) 0.0238(4) Uani 1 1 d . . . . .
C22 C 0.67290(14) 0.60790(19) 0.52441(13) 0.0236(4) Uani 1 1 d . . . . .
H22 H 0.6458 0.6577 0.4828 0.028 Uiso 1 1 calc R U . . .
C24 C 0.77080(14) 0.5832(2) 0.64572(13) 0.0246(4) Uani 1 1 d . . . . .
H24 H 0.8106 0.6160 0.6859 0.029 Uiso 1 1 calc R U . . .
C14 C 0.78148(13) 0.4492(2) 0.34725(14) 0.0265(4) Uani 1 1 d . . . . .
H14 H 0.7448 0.3920 0.3194 0.032 Uiso 1 1 calc R U . . .
C33 C 0.58049(14) 0.16132(19) 0.71040(13) 0.0224(4) Uani 1 1 d . . . . .
H33 H 0.6252 0.1032 0.7178 0.027 Uiso 1 1 calc R U . . .
C13 C 0.83121(13) 0.41318(19) 0.41959(13) 0.0222(4) Uani 1 1 d . . . . .
C18 C 0.88582(14) 0.4994(2) 0.46140(14) 0.0254(4) Uani 1 1 d . . . . .
H18 H 0.9187 0.4759 0.5097 0.031 Uiso 1 1 calc R U . . .
C29 C 0.51772(14) 0.3382(2) 0.63853(14) 0.0245(4) Uani 1 1 d . . . . .
H29 H 0.5207 0.4009 0.5979 0.029 Uiso 1 1 calc R U . . .
C8 C 0.92996(14) 0.0516(2) 0.41116(15) 0.0281(5) Uani 1 1 d . . . . .
H8 H 0.9216 0.0248 0.4666 0.034 Uiso 1 1 calc R U . . .
C11 C 0.95501(14) 0.1306(2) 0.24512(14) 0.0270(5) Uani 1 1 d . . . . .
H11 H 0.9632 0.1570 0.1896 0.032 Uiso 1 1 calc R U . . .
C30 C 0.44403(14) 0.3294(2) 0.68731(15) 0.0285(5) Uani 1 1 d . . . . .
H30 H 0.3980 0.3850 0.6784 0.034 Uiso 1 1 calc R U . . .
C32 C 0.50731(15) 0.1543(2) 0.76044(14) 0.0276(5) Uani 1 1 d . . . . .
H32 H 0.5044 0.0926 0.8019 0.033 Uiso 1 1 calc R U . . .
C31 C 0.43911(15) 0.2376(2) 0.74924(14) 0.0294(5) Uani 1 1 d . . . . .
H31 H 0.3904 0.2323 0.7828 0.035 Uiso 1 1 calc R U . . .
C15 C 0.78714(14) 0.5711(2) 0.31707(15) 0.0311(5) Uani 1 1 d . . . . .
H15 H 0.7543 0.5953 0.2689 0.037 Uiso 1 1 calc R U . . .
C16 C 0.84180(16) 0.6564(2) 0.35880(16) 0.0331(5) Uani 1 1 d . . . . .
H16 H 0.8455 0.7377 0.3385 0.040 Uiso 1 1 calc R U . . .
C9 C 0.97767(15) -0.0221(2) 0.35625(15) 0.0318(5) Uani 1 1 d . . . . .
H9 H 1.0013 -0.0976 0.3751 0.038 Uiso 1 1 calc R U . . .
C17 C 0.89088(16) 0.6210(2) 0.43053(15) 0.0319(5) Uani 1 1 d . . . . .
H17 H 0.9274 0.6786 0.4582 0.038 Uiso 1 1 calc R U . . .
C10 C 0.98964(14) 0.0179(2) 0.27307(15) 0.0305(5) Uani 1 1 d . . . . .
H10 H 1.0210 -0.0313 0.2362 0.037 Uiso 1 1 calc R U . . .
C26 C 0.83278(17) 0.8370(2) 0.60826(17) 0.0363(6) Uani 1 1 d . . . . .
H26A H 0.8580 0.7902 0.6551 0.054 Uiso 1 1 calc R U . . .
H26B H 0.8306 0.9237 0.6233 0.054 Uiso 1 1 calc R U . . .
H26C H 0.8679 0.8268 0.5593 0.054 Uiso 1 1 calc R U . . .
C27 C 0.6992(2) 0.8672(2) 0.5235(2) 0.0522(8) Uani 1 1 d . . . . .
H27A H 0.7237 0.8513 0.4692 0.078 Uiso 1 1 calc R U . . .
H27B H 0.7059 0.9540 0.5375 0.078 Uiso 1 1 calc R U . . .
H27C H 0.6383 0.8460 0.5211 0.078 Uiso 1 1 calc R U . . .

loop_
_atom_site_aniso_label
_atom_site_aniso_U_11
_atom_site_aniso_U_22
_atom_site_aniso_U_33
_atom_site_aniso_U_23
_atom_site_aniso_U_13
_atom_site_aniso_U_12
P1 0.0169(2) 0.0210(3) 0.0219(3) -0.0003(2) -0.00104(18) -0.00015(19)
O2 0.0203(7) 0.0227(7) 0.0230(7) 0.0062(6) -0.0009(6) 0.0047(6)
O1 0.0203(7) 0.0273(8) 0.0251(7) -0.0002(6) -0.0034(6) 0.0011(6)
C19 0.0139(8) 0.0138(8) 0.0125(8) 0.0013(6) -0.0019(6) 0.0032(7)
N1 0.0302(10) 0.0182(9) 0.0505(12) 0.0005(8) 0.0050(9) -0.0032(8)
C2 0.0208(9) 0.0121(8) 0.0211(9) 0.0018(7) -0.0034(7) -0.0002(7)
C3 0.0197(9) 0.0185(10) 0.0256(10) 0.0008(8) -0.0004(8) -0.0021(7)
C20 0.0159(9) 0.0204(9) 0.0191(9) -0.0008(7) 0.0019(7) -0.0009(7)
C6 0.0238(10) 0.0273(11) 0.0195(9) -0.0002(8) 0.0007(8) -0.0047(8)
C4 0.0208(10) 0.0214(10) 0.0254(10) 0.0023(8) -0.0044(8) -0.0059(8)
C21 0.0185(9) 0.0226(10) 0.0225(9) -0.0001(8) -0.0017(7) -0.0029(8)
C28 0.0186(9) 0.0194(9) 0.0191(9) -0.0017(7) -0.0001(7) -0.0028(7)
C1 0.0196(9) 0.0178(9) 0.0208(9) 0.0027(7) -0.0032(7) -0.0029(7)
C25 0.0185(9) 0.0264(10) 0.0191(9) 0.0000(8) -0.0006(7) -0.0008(8)
C5 0.0281(11) 0.0229(10) 0.0211(9) -0.0011(8) -0.0050(8) -0.0046(8)
C7 0.0156(9) 0.0248(10) 0.0243(10) -0.0034(8) -0.0014(7) 0.0009(8)
C12 0.0195(9) 0.0227(10) 0.0276(10) -0.0008(8) 0.0000(8) -0.0005(8)
C23 0.0222(10) 0.0198(10) 0.0298(10) -0.0031(8) 0.0069(8) -0.0034(8)
C22 0.0241(10) 0.0208(10) 0.0260(10) 0.0030(8) 0.0021(8) 0.0011(8)
C24 0.0223(10) 0.0280(11) 0.0234(10) -0.0048(8) -0.0006(8) -0.0045(8)
C14 0.0175(9) 0.0286(11) 0.0334(11) 0.0019(9) 0.0002(8) -0.0005(8)
C33 0.0247(10) 0.0185(9) 0.0239(10) 0.0006(8) -0.0010(8) -0.0036(8)
C13 0.0179(9) 0.0215(10) 0.0273(10) 0.0005(8) 0.0047(8) 0.0013(8)
C18 0.0209(10) 0.0261(11) 0.0297(11) -0.0013(9) 0.0057(8) 0.0000(8)
C29 0.0218(10) 0.0236(10) 0.0283(10) 0.0022(8) 0.0018(8) -0.0009(8)
C8 0.0250(11) 0.0300(12) 0.0291(11) 0.0021(9) -0.0005(8) 0.0036(9)
C11 0.0220(10) 0.0334(12) 0.0258(10) -0.0026(9) 0.0032(8) -0.0016(9)
C30 0.0210(10) 0.0287(11) 0.0361(12) -0.0029(9) 0.0037(9) -0.0013(9)
C32 0.0321(11) 0.0262(11) 0.0248(10) 0.0012(8) 0.0042(9) -0.0112(9)
C31 0.0257(11) 0.0332(12) 0.0295(11) -0.0063(9) 0.0064(9) -0.0100(9)
C15 0.0222(10) 0.0357(13) 0.0355(12) 0.0101(10) 0.0051(9) 0.0051(9)
C16 0.0340(12) 0.0250(11) 0.0413(13) 0.0067(10) 0.0154(10) 0.0015(9)
C9 0.0274(11) 0.0275(11) 0.0402(13) -0.0018(10) -0.0040(9) 0.0065(9)
C17 0.0341(12) 0.0266(11) 0.0357(12) -0.0052(9) 0.0097(10) -0.0069(9)
C10 0.0225(11) 0.0320(12) 0.0372(12) -0.0102(10) 0.0034(9) 0.0031(9)
C26 0.0398(14) 0.0276(12) 0.0416(13) -0.0052(10) 0.0047(11) -0.0122(10)
C27 0.0454(16) 0.0176(11) 0.092(2) 0.0129(13) -0.0118(15) -0.0018(11)

loop_
_atom_type_symbol
_atom_type_description
_atom_type_scat_dispersion_real
_atom_type_scat_dispersion_imag
_atom_type_scat_source
C C 0.0033 0.0016 'International Tables Vol C Tables 4.2.6.8 and 6.1.1.4'
H H 0.0000 0.0000 'International Tables Vol C Tables 4.2.6.8 and 6.1.1.4'
N N 0.0061 0.0033 'International Tables Vol C Tables 4.2.6.8 and 6.1.1.4'
O O 0.0106 0.0060 'International Tables Vol C Tables 4.2.6.8 and 6.1.1.4'
P P 0.1023 0.0942 'International Tables Vol C Tables 4.2.6.8 and 6.1.1.4'

loop_
_geom_angle_atom_site_label_1
_geom_angle_atom_site_label_2
_geom_angle_atom_site_label_3
_geom_angle
_geom_angle_site_symmetry_1
_geom_angle_site_symmetry_3
_geom_angle_publ_flag
O1 P1 C1 114.59(9) . . ?
O1 P1 C7 109.66(9) . . ?
O1 P1 C13 112.97(9) . . ?
C7 P1 C1 104.99(9) . . ?
C13 P1 C1 108.09(9) . . ?
C13 P1 C7 105.90(10) . . ?
C19 O2 H2 109.5 . . ?
O2 C19 C2 108.88(14) . . ?
O2 C19 C20 112.87(15) . . ?
O2 C19 C28 104.59(14) . . ?
C20 C19 C2 111.60(15) . . ?
C20 C19 C28 108.49(15) . . ?
C28 C19 C2 110.17(15) . . ?
C23 N1 C26 118.50(19) . . ?
C23 N1 C27 117.0(2) . . ?
C27 N1 C26 112.2(2) . . ?
C3 C2 C19 120.41(17) . . ?
C3 C2 C1 117.54(18) . . ?
C1 C2 C19 122.02(17) . . ?
C2 C3 H3 118.7 . . ?
C4 C3 C2 122.53(19) . . ?
C4 C3 H3 118.7 . . ?
C21 C20 C19 123.06(17) . . ?
C21 C20 C25 117.14(19) . . ?
C25 C20 C19 119.66(17) . . ?
C1 C6 H6 118.8 . . ?
C5 C6 H6 118.8 . . ?
C5 C6 C1 122.32(19) . . ?
C3 C4 H4 120.0 . . ?
C5 C4 C3 119.95(19) . . ?
C5 C4 H4 120.0 . . ?
C20 C21 H21 119.2 . . ?
C22 C21 C20 121.68(19) . . ?
C22 C21 H21 119.2 . . ?
C33 C28 C19 120.44(17) . . ?
C29 C28 C19 121.59(17) . . ?
C29 C28 C33 117.97(19) . . ?
C2 C1 P1 126.16(15) . . ?
C6 C1 P1 115.04(15) . . ?
C6 C1 C2 118.80(18) . . ?
C20 C25 H25 119.0 . . ?
C24 C25 C20 121.91(19) . . ?
C24 C25 H25 119.0 . . ?
C6 C5 H5 120.6 . . ?
C4 C5 C6 118.85(19) . . ?
C4 C5 H5 120.6 . . ?
C12 C7 P1 123.05(16) . . ?
C8 C7 P1 117.71(16) . . ?
C8 C7 C12 119.23(19) . . ?
C7 C12 H12 119.8 . . ?
C11 C12 C7 120.4(2) . . ?
C11 C12 H12 119.8 . . ?
N1 C23 C22 121.9(2) . . ?
C24 C23 N1 120.8(2) . . ?
C24 C23 C22 117.33(19) . . ?
C21 C22 C23 120.94(19) . . ?
C21 C22 H22 119.5 . . ?
C23 C22 H22 119.5 . . ?
C25 C24 C23 120.97(19) . . ?
C25 C24 H24 119.5 . . ?
C23 C24 H24 119.5 . . ?
C13 C14 H14 120.1 . . ?
C15 C14 H14 120.1 . . ?
C15 C14 C13 119.8(2) . . ?
C28 C33 H33 119.8 . . ?
C32 C33 C28 120.5(2) . . ?
C32 C33 H33 119.8 . . ?
C14 C13 P1 121.78(17) . . ?
C18 C13 P1 118.21(16) . . ?
C18 C13 C14 119.9(2) . . ?
C13 C18 H18 120.1 . . ?
C17 C18 C13 119.7(2) . . ?
C17 C18 H18 120.1 . . ?
C28 C29 H29 119.3 . . ?
C30 C29 C28 121.4(2) . . ?
C30 C29 H29 119.3 . . ?
C7 C8 H8 119.8 . . ?
C7 C8 C9 120.4(2) . . ?
C9 C8 H8 119.8 . . ?
C12 C11 H11 120.0 . . ?
C10 C11 C12 120.1(2) . . ?
C10 C11 H11 120.0 . . ?
C29 C30 H30 120.0 . . ?
C31 C30 C29 120.0(2) . . ?
C31 C30 H30 120.0 . . ?
C33 C32 H32 119.6 . . ?
C31 C32 C33 120.9(2) . . ?
C31 C32 H32 119.6 . . ?
C30 C31 H31 120.4 . . ?
C32 C31 C30 119.2(2) . . ?
C32 C31 H31 120.4 . . ?
C14 C15 H15 120.0 . . ?
C16 C15 C14 120.0(2) . . ?
C16 C15 H15 120.0 . . ?
C15 C16 H16 119.9 . . ?
C17 C16 C15 120.3(2) . . ?
C17 C16 H16 119.9 . . ?
C8 C9 H9 120.2 . . ?
C10 C9 C8 119.7(2) . . ?
C10 C9 H9 120.2 . . ?
C18 C17 H17 119.9 . . ?
C16 C17 C18 120.3(2) . . ?
C16 C17 H17 119.9 . . ?
C11 C10 C9 120.3(2) . . ?
C11 C10 H10 119.9 . . ?
C9 C10 H10 119.9 . . ?
N1 C26 H26A 109.5 . . ?
N1 C26 H26B 109.5 . . ?
N1 C26 H26C 109.5 . . ?
H26A C26 H26B 109.5 . . ?
H26A C26 H26C 109.5 . . ?
H26B C26 H26C 109.5 . . ?
N1 C27 H27A 109.5 . . ?
N1 C27 H27B 109.5 . . ?
N1 C27 H27C 109.5 . . ?
H27A C27 H27B 109.5 . . ?
H27A C27 H27C 109.5 . . ?
H27B C27 H27C 109.5 . . ?

loop_
_geom_bond_atom_site_label_1
_geom_bond_atom_site_label_2
_geom_bond_distance
_geom_bond_site_symmetry_2
_geom_bond_publ_flag
P1 O1 1.4996(15) . ?
P1 C1 1.825(2) . ?
P1 C7 1.818(2) . ?
P1 C13 1.808(2) . ?
O2 H2 0.8200 . ?
O2 C19 1.427(2) . ?
C19 C2 1.568(3) . ?
C19 C20 1.518(3) . ?
C19 C28 1.568(3) . ?
N1 C23 1.403(3) . ?
N1 C26 1.458(3) . ?
N1 C27 1.457(3) . ?
C2 C3 1.395(3) . ?
C2 C1 1.419(3) . ?
C3 H3 0.9300 . ?
C3 C4 1.392(3) . ?
C20 C21 1.391(3) . ?
C20 C25 1.395(3) . ?
C6 H6 0.9300 . ?
C6 C1 1.401(3) . ?
C6 C5 1.389(3) . ?
C4 H4 0.9300 . ?
C4 C5 1.374(3) . ?
C21 H21 0.9300 . ?
C21 C22 1.387(3) . ?
C28 C33 1.397(3) . ?
C28 C29 1.391(3) . ?
C25 H25 0.9300 . ?
C25 C24 1.381(3) . ?
C5 H5 0.9300 . ?
C7 C12 1.398(3) . ?
C7 C8 1.394(3) . ?
C12 H12 0.9300 . ?
C12 C11 1.391(3) . ?
C23 C22 1.404(3) . ?
C23 C24 1.401(3) . ?
C22 H22 0.9300 . ?
C24 H24 0.9300 . ?
C14 H14 0.9300 . ?
C14 C13 1.399(3) . ?
C14 C15 1.393(3) . ?
C33 H33 0.9300 . ?
C33 C32 1.394(3) . ?
C13 C18 1.394(3) . ?
C18 H18 0.9300 . ?
C18 C17 1.393(3) . ?
C29 H29 0.9300 . ?
C29 C30 1.390(3) . ?
C8 H8 0.9300 . ?
C8 C9 1.396(3) . ?
C11 H11 0.9300 . ?
C11 C10 1.384(3) . ?
C30 H30 0.9300 . ?
C30 C31 1.387(3) . ?
C32 H32 0.9300 . ?
C32 C31 1.380(3) . ?
C31 H31 0.9300 . ?
C15 H15 0.9300 . ?
C15 C16 1.388(4) . ?
C16 H16 0.9300 . ?
C16 C17 1.384(4) . ?
C9 H9 0.9300 . ?
C9 C10 1.393(3) . ?
C17 H17 0.9300 . ?
C10 H10 0.9300 . ?
C26 H26A 0.9600 . ?
C26 H26B 0.9600 . ?
C26 H26C 0.9600 . ?
C27 H27A 0.9600 . ?
C27 H27B 0.9600 . ?
C27 H27C 0.9600 . ?

loop_
_geom_torsion_atom_site_label_1
_geom_torsion_atom_site_label_2
_geom_torsion_atom_site_label_3
_geom_torsion_atom_site_label_4
_geom_torsion
_geom_torsion_site_symmetry_1
_geom_torsion_site_symmetry_2
_geom_torsion_site_symmetry_3
_geom_torsion_site_symmetry_4
_geom_torsion_publ_flag
P1 C7 C12 C11 -178.25(16) . . . . ?
P1 C7 C8 C9 178.72(17) . . . . ?
P1 C13 C18 C17 176.38(16) . . . . ?
O2 C19 C2 C3 115.70(19) . . . . ?
O2 C19 C2 C1 -62.1(2) . . . . ?
O2 C19 C20 C21 160.68(17) . . . . ?
O2 C19 C20 C25 -23.7(2) . . . . ?
O2 C19 C28 C33 -18.3(2) . . . . ?
O2 C19 C28 C29 161.42(18) . . . . ?
O1 P1 C1 C2 38.9(2) . . . . ?
O1 P1 C1 C6 -141.35(15) . . . . ?
O1 P1 C7 C12 -144.24(17) . . . . ?
O1 P1 C7 C8 37.10(19) . . . . ?
O1 P1 C13 C14 -166.76(16) . . . . ?
O1 P1 C13 C18 16.59(19) . . . . ?
C19 C2 C3 C4 -177.28(18) . . . . ?
C19 C2 C1 P1 -2.9(3) . . . . ?
C19 C2 C1 C6 177.34(17) . . . . ?
C19 C20 C21 C22 173.93(18) . . . . ?
C19 C20 C25 C24 -174.82(18) . . . . ?
C19 C28 C33 C32 177.97(18) . . . . ?
C19 C28 C29 C30 -179.29(18) . . . . ?
N1 C23 C22 C21 -176.4(2) . . . . ?
N1 C23 C24 C25 175.7(2) . . . . ?
C2 C19 C20 C21 37.7(2) . . . . ?
C2 C19 C20 C25 -146.74(17) . . . . ?
C2 C19 C28 C33 98.6(2) . . . . ?
C2 C19 C28 C29 -81.7(2) . . . . ?
C2 C3 C4 C5 0.0(3) . . . . ?
C3 C2 C1 P1 179.18(15) . . . . ?
C3 C2 C1 C6 -0.5(3) . . . . ?
C3 C4 C5 C6 -0.6(3) . . . . ?
C20 C19 C2 C3 -119.04(19) . . . . ?
C20 C19 C2 C1 63.1(2) . . . . ?
C20 C19 C28 C33 -138.97(18) . . . . ?
C20 C19 C28 C29 40.7(2) . . . . ?
C20 C21 C22 C23 0.6(3) . . . . ?
C20 C25 C24 C23 0.9(3) . . . . ?
C21 C20 C25 C24 1.0(3) . . . . ?
C28 C19 C2 C3 1.5(2) . . . . ?
C28 C19 C2 C1 -176.27(17) . . . . ?
C28 C19 C20 C21 -83.9(2) . . . . ?
C28 C19 C20 C25 91.7(2) . . . . ?
C28 C33 C32 C31 1.6(3) . . . . ?
C28 C29 C30 C31 1.1(3) . . . . ?
C1 P1 C7 C12 92.18(18) . . . . ?
C1 P1 C7 C8 -86.47(18) . . . . ?
C1 P1 C13 C14 -38.9(2) . . . . ?
C1 P1 C13 C18 144.45(16) . . . . ?
C1 C2 C3 C4 0.6(3) . . . . ?
C1 C6 C5 C4 0.7(3) . . . . ?
C25 C20 C21 C22 -1.8(3) . . . . ?
C5 C6 C1 P1 -179.88(17) . . . . ?
C5 C6 C1 C2 -0.1(3) . . . . ?
C7 P1 C1 C2 159.30(17) . . . . ?
C7 P1 C1 C6 -20.98(18) . . . . ?
C7 P1 C13 C14 73.19(18) . . . . ?
C7 P1 C13 C18 -103.47(17) . . . . ?
C7 C12 C11 C10 -0.4(3) . . . . ?
C7 C8 C9 C10 -0.4(3) . . . . ?
C12 C7 C8 C9 0.0(3) . . . . ?
C12 C11 C10 C9 -0.1(3) . . . . ?
C22 C23 C24 C25 -2.0(3) . . . . ?
C24 C23 C22 C21 1.2(3) . . . . ?
C14 C13 C18 C17 -0.3(3) . . . . ?
C14 C15 C16 C17 0.0(3) . . . . ?
C33 C28 C29 C30 0.4(3) . . . . ?
C33 C32 C31 C30 -0.1(3) . . . . ?
C13 P1 C1 C2 -88.01(19) . . . . ?
C13 P1 C1 C6 91.71(17) . . . . ?
C13 P1 C7 C12 -22.0(2) . . . . ?
C13 P1 C7 C8 159.29(17) . . . . ?
C13 C14 C15 C16 -0.1(3) . . . . ?
C13 C18 C17 C16 0.2(3) . . . . ?
C29 C28 C33 C32 -1.7(3) . . . . ?
C29 C30 C31 C32 -1.2(3) . . . . ?
C8 C7 C12 C11 0.4(3) . . . . ?
C8 C9 C10 C11 0.5(3) . . . . ?
C15 C14 C13 P1 -176.27(17) . . . . ?
C15 C14 C13 C18 0.3(3) . . . . ?
C15 C16 C17 C18 0.0(3) . . . . ?
C26 N1 C23 C22 -141.5(2) . . . . ?
C26 N1 C23 C24 41.0(3) . . . . ?
C27 N1 C23 C22 -2.0(3) . . . . ?
C27 N1 C23 C24 -179.6(2) . . . . ?
